data_4326280
loop_
_publ_author_name
'Jun Ni'
'Xu Zhang'
'Nan Qiu'
'Yu-Hui Wu'
'Li-Yi Zhang'
'Jing Zhang'
'Zhong-Ning Chen'

_publ_section_title
;
 Mechanochromic Luminescence Switch of Platinum(II) Complexes with
 5-Trimethylsilylethynyl-2,2'-bipyridine
;
_journal_name_full 'Inorganic Chemistry'
_journal_page_first 9090
_journal_page_last 9096
_journal_paper_doi 10.1021/ic2012777
_journal_volume 50
_journal_year 2011
_chemical_formula_sum 'C31 H26 N2 Pt Si'
_chemical_formula_weight 649.72
_chemical_name_systematic
; 
 ? 
;
_space_group_IT_number 14
_symmetry_cell_setting monoclinic
_symmetry_space_group_name_Hall '-P 2yn'
_symmetry_space_group_name_H-M 'P 1 21/n 1'
_atom_sites_solution_hydrogens geom
_atom_sites_solution_primary direct
_atom_sites_solution_secondary difmap
_audit_creation_method SHELXL-97
_cell_angle_alpha 90.00
_cell_angle_beta 103.305(7)
_cell_angle_gamma 90.00
_cell_formula_units_Z 4
_cell_length_a 15.716(7)
_cell_length_b 9.145(4)
_cell_length_c 19.615(9)
_cell_measurement_reflns_used 5963
_cell_measurement_temperature 293(2)
_cell_measurement_theta_max 27.4835
_cell_measurement_theta_min 3.0056
_cell_volume 2743(2)
_computing_cell_refinement 'CrystalClear (Rigaku/MSC Inc., 2005)'
_computing_data_collection 'CrystalClear (Rigaku/MSC Inc., 2005)'
_computing_data_reduction 'CrystalClear (Rigaku/MSC Inc., 2005)'
_computing_molecular_graphics 'Bruker SHELXTL'
_computing_publication_material 'Bruker SHELXTL'
_computing_structure_refinement 'SHELXL-97 (Sheldrick, 1997)'
_computing_structure_solution 'SHELXS-97 (Sheldrick, 1990)'
_diffrn_ambient_temperature 293(2)
_diffrn_measured_fraction_theta_full 0.995
_diffrn_measured_fraction_theta_max 0.995
_diffrn_measurement_device_type 'Mercury CCD'
_diffrn_measurement_method '\w scans'
_diffrn_radiation_monochromator graphite
_diffrn_radiation_source 'fine-focus sealed tube'
_diffrn_radiation_type MoK\a
_diffrn_radiation_wavelength 0.71073
_diffrn_reflns_av_R_equivalents 0.0547
_diffrn_reflns_av_sigmaI/netI 0.0528
_diffrn_reflns_limit_h_max 20
_diffrn_reflns_limit_h_min -20
_diffrn_reflns_limit_k_max 11
_diffrn_reflns_limit_k_min -11
_diffrn_reflns_limit_l_max 25
_diffrn_reflns_limit_l_min -25
_diffrn_reflns_number 20503
_diffrn_reflns_theta_full 27.48
_diffrn_reflns_theta_max 27.48
_diffrn_reflns_theta_min 2.47
_exptl_absorpt_coefficient_mu 5.179
_exptl_absorpt_correction_T_max 0.903
_exptl_absorpt_correction_T_min 0.410
_exptl_absorpt_correction_type multi-scan
_exptl_absorpt_process_details 'SADABS, Bruker(2000)'
_exptl_crystal_colour Yellow
_exptl_crystal_density_diffrn 1.573
_exptl_crystal_description Platelet
_exptl_crystal_F_000 1272
_exptl_crystal_size_max 0.6000
_exptl_crystal_size_mid 0.1500
_exptl_crystal_size_min 0.0200
_refine_diff_density_max 2.195
_refine_diff_density_min -1.096
_refine_diff_density_rms 0.131
_refine_ls_extinction_method none
_refine_ls_goodness_of_fit_ref 1.090
_refine_ls_hydrogen_treatment constr
_refine_ls_matrix_type full
_refine_ls_number_parameters 319
_refine_ls_number_reflns 6252
_refine_ls_number_restraints 32
_refine_ls_restrained_S_all 1.098
_refine_ls_R_factor_all 0.0701
_refine_ls_R_factor_gt 0.0498
_refine_ls_shift/su_max 0.001
_refine_ls_shift/su_mean 0.000
_refine_ls_structure_factor_coef Fsqd
_refine_ls_weighting_details 'calc w=1/[\s^2^(Fo^2^)+(0.0567P)^2^+0.0665P] where P=(Fo^2^+2Fc^2^)/3'
_refine_ls_weighting_scheme calc
_refine_ls_wR_factor_gt 0.1133
_refine_ls_wR_factor_ref 0.1255
_reflns_number_gt 4717
_reflns_number_total 6252
_reflns_threshold_expression >2sigma(I)
_cod_data_source_file ic2012777_si_002_1.cif
_cod_data_source_block Complex_1
_cod_original_cell_volume 2744(2)
_cod_original_sg_symbol_H-M 'P 21/n'
_cod_database_code 4326280

loop_
_symmetry_equiv_pos_as_xyz
'x, y, z'
'-x+1/2, y+1/2, -z+1/2'
'-x, -y, -z'
'x-1/2, -y-1/2, z-1/2'

loop_
_atom_site_label
_atom_site_type_symbol
_atom_site_fract_x
_atom_site_fract_y
_atom_site_fract_z
_atom_site_U_iso_or_equiv
_atom_site_adp_type
_atom_site_occupancy
_atom_site_symmetry_multiplicity
_atom_site_calc_flag
_atom_site_refinement_flags
C23 C 0.9358(8) 1.1814(11) 0.7267(5) 0.113(4) Uani 1 1 d D
H23 H 0.9919 1.1467 0.7285 0.135 Uiso 1 1 calc R
C22 C 0.9009(10) 1.2854(12) 0.6778(6) 0.135(6) Uani 1 1 d D
H22 H 0.9321 1.3190 0.6460 0.162 Uiso 1 1 calc R
C18 C 0.8904(5) 1.1269(8) 0.7732(4) 0.069(2) Uani 1 1 d D
Pt1 Pt 1.014397(15) 0.79775(3) 0.943285(13) 0.04863(11) Uani 1 1 d .
Si1 Si 0.57309(18) 1.2445(4) 0.92107(18) 0.0991(9) Uani 1 1 d D
N1 N 0.9216(3) 0.8385(6) 1.0001(3) 0.0491(12) Uani 1 1 d .
N2 N 1.0581(4) 0.6656(6) 1.0290(3) 0.0540(14) Uani 1 1 d .
C24 C 1.1001(5) 0.7343(8) 0.8934(4) 0.0591(18) Uani 1 1 d .
C10 C 0.9290(5) 0.7553(9) 1.0591(4) 0.0576(17) Uani 1 1 d .
C6 C 0.8557(4) 0.9296(8) 0.9818(4) 0.0580(17) Uani 1 1 d .
H6 H 0.8528 0.9884 0.9427 0.070 Uiso 1 1 calc R
C12 C 1.0285(5) 0.5693(8) 1.1331(4) 0.066(2) Uani 1 1 d .
H12 H 0.9920 0.5654 1.1643 0.079 Uiso 1 1 calc R
C25 C 1.1511(5) 0.6810(9) 0.8626(4) 0.067(2) Uani 1 1 d .
C4 C 0.6597(5) 1.1185(12) 0.9675(5) 0.086(3) Uani 1 1 d .
C11 C 1.0076(4) 0.6583(8) 1.0749(4) 0.0593(18) Uani 1 1 d .
C13 C 1.1028(5) 0.4871(9) 1.1448(4) 0.074(2) Uani 1 1 d .
H13 H 1.1174 0.4262 1.1838 0.089 Uiso 1 1 calc R
C15 C 1.1314(5) 0.5847(8) 1.0408(4) 0.068(2) Uani 1 1 d .
H15 H 1.1671 0.5891 1.0090 0.081 Uiso 1 1 calc R
C9 C 0.8662(5) 0.7580(11) 1.0974(5) 0.077(2) Uani 1 1 d .
H9 H 0.8702 0.6972 1.1360 0.092 Uiso 1 1 calc R
C26 C 1.2114(6) 0.6108(10) 0.8288(4) 0.076(2) Uani 1 1 d .
C7 C 0.7907(5) 0.9415(9) 1.0182(4) 0.067(2) Uani 1 1 d .
C5 C 0.7174(5) 1.0414(10) 0.9934(4) 0.075(2) Uani 1 1 d .
C14 C 1.1550(5) 0.4958(9) 1.0986(5) 0.075(2) Uani 1 1 d .
H14 H 1.2065 0.4418 1.1060 0.090 Uiso 1 1 calc R
C8 C 0.7961(5) 0.8547(12) 1.0767(5) 0.086(3) Uani 1 1 d .
H8 H 0.7532 0.8606 1.1023 0.103 Uiso 1 1 calc R
C31 C 1.2992(7) 0.6120(16) 0.8565(6) 0.125(4) Uani 1 1 d .
H31 H 1.3196 0.6584 0.8993 0.150 Uiso 1 1 calc R
C27 C 1.1845(7) 0.5334(12) 0.7672(6) 0.106(3) Uani 1 1 d .
H27 H 1.1251 0.5272 0.7466 0.127 Uiso 1 1 calc R
C28 C 1.2432(10) 0.4652(13) 0.7352(7) 0.139(5) Uani 1 1 d D
H28 H 1.2231 0.4123 0.6942 0.167 Uiso 1 1 calc R
C29 C 1.3308(9) 0.4754(16) 0.7638(7) 0.149(6) Uani 1 1 d D
H29 H 1.3709 0.4324 0.7417 0.178 Uiso 1 1 calc R
C3 C 0.5670(10) 1.2316(17) 0.8262(5) 0.169(6) Uani 1 1 d DU
H3A H 0.5481 1.1354 0.8099 0.254 Uiso 1 1 calc R
H3B H 0.6237 1.2503 0.8175 0.254 Uiso 1 1 calc R
H3C H 0.5262 1.3026 0.8018 0.254 Uiso 1 1 calc R
C30 C 1.3586(8) 0.5493(19) 0.8251(7) 0.171(7) Uani 1 1 d D
H30 H 1.4181 0.5569 0.8454 0.205 Uiso 1 1 calc R
C1 C 0.6039(9) 1.4349(10) 0.9453(7) 0.166(6) Uani 1 1 d DU
H1A H 0.5620 1.4999 0.9174 0.249 Uiso 1 1 calc R
H1B H 0.6608 1.4545 0.9373 0.249 Uiso 1 1 calc R
H1C H 0.6049 1.4496 0.9940 0.249 Uiso 1 1 calc R
C2 C 0.4707(7) 1.2030(15) 0.9445(9) 0.168(6) Uani 1 1 d DU
H2A H 0.4540 1.1041 0.9315 0.251 Uiso 1 1 calc R
H2B H 0.4261 1.2686 0.9204 0.251 Uiso 1 1 calc R
H2C H 0.4777 1.2145 0.9942 0.251 Uiso 1 1 calc R
C16 C 0.9639(4) 0.9323(7) 0.8671(4) 0.0525(16) Uani 1 1 d .
C17 C 0.9297(4) 1.0193(8) 0.8246(4) 0.0585(17) Uani 1 1 d .
C19 C 0.8081(5) 1.1823(9) 0.7714(5) 0.087(3) Uani 1 1 d D
H19 H 0.7763 1.1480 0.8026 0.105 Uiso 1 1 calc R
C20 C 0.7733(7) 1.2885(9) 0.7232(6) 0.114(5) Uani 1 1 d D
H20 H 0.7182 1.3262 0.7223 0.137 Uiso 1 1 calc R
C21 C 0.8190(9) 1.3388(14) 0.6767(6) 0.132(5) Uani 1 1 d D
H21 H 0.7945 1.4097 0.6440 0.159 Uiso 1 1 calc R

loop_
_atom_site_aniso_label
_atom_site_aniso_U_11
_atom_site_aniso_U_22
_atom_site_aniso_U_33
_atom_site_aniso_U_23
_atom_site_aniso_U_13
_atom_site_aniso_U_12
C23 0.171(12) 0.092(8) 0.083(7) 0.021(6) 0.046(8) 0.035(7)
C22 0.230(17) 0.101(10) 0.082(8) 0.024(6) 0.052(10) 0.063(10)
C18 0.087(5) 0.051(4) 0.058(4) -0.007(4) -0.005(4) 0.005(4)
Pt1 0.04471(15) 0.04486(18) 0.05329(18) -0.00086(11) 0.00504(11) 0.00034(10)
Si1 0.0630(15) 0.131(2) 0.101(2) 0.001(2) 0.0132(15) 0.0343(16)
N1 0.047(3) 0.047(3) 0.052(3) -0.007(3) 0.008(2) 0.000(2)
N2 0.048(3) 0.050(3) 0.061(4) 0.000(3) 0.004(3) -0.001(3)
C24 0.054(4) 0.057(4) 0.066(5) 0.007(4) 0.012(4) -0.001(3)
C10 0.059(4) 0.059(4) 0.052(4) -0.005(4) 0.007(3) -0.005(4)
C6 0.054(4) 0.054(4) 0.061(4) -0.010(3) 0.005(3) -0.002(3)
C12 0.071(5) 0.063(5) 0.055(4) 0.000(4) -0.001(4) -0.011(4)
C25 0.065(5) 0.076(5) 0.063(5) 0.002(4) 0.017(4) 0.008(4)
C4 0.063(5) 0.114(8) 0.082(6) -0.012(6) 0.017(4) 0.018(5)
C11 0.050(4) 0.058(4) 0.064(4) 0.002(4) 0.001(3) -0.009(3)
C13 0.084(5) 0.065(5) 0.062(5) 0.012(4) -0.006(4) 0.000(4)
C15 0.066(4) 0.059(5) 0.074(5) 0.008(4) 0.008(4) 0.011(4)
C9 0.065(5) 0.102(6) 0.063(5) 0.008(5) 0.014(4) 0.002(5)
C26 0.083(5) 0.081(6) 0.070(5) 0.009(5) 0.031(5) 0.015(5)
C7 0.053(4) 0.081(6) 0.064(5) -0.010(4) 0.008(3) 0.001(4)
C5 0.057(4) 0.094(6) 0.073(5) -0.013(5) 0.014(4) 0.013(4)
C14 0.068(5) 0.059(5) 0.091(6) 0.007(5) 0.002(4) 0.006(4)
C8 0.054(4) 0.131(8) 0.079(6) 0.001(6) 0.025(4) 0.006(5)
C31 0.085(7) 0.200(13) 0.095(8) 0.010(9) 0.027(6) 0.048(8)
C27 0.120(8) 0.104(8) 0.102(8) -0.017(7) 0.041(7) -0.008(7)
C28 0.210(16) 0.102(10) 0.135(11) -0.024(8) 0.098(12) 0.021(11)
C29 0.175(14) 0.151(13) 0.148(13) 0.030(11) 0.095(12) 0.085(12)
C3 0.172(10) 0.181(9) 0.151(9) -0.004(8) 0.029(8) 0.038(8)
C30 0.103(8) 0.28(2) 0.130(11) 0.000(13) 0.037(8) 0.103(11)
C1 0.157(8) 0.149(9) 0.179(9) 0.022(8) 0.012(7) 0.027(7)
C2 0.134(8) 0.170(10) 0.202(10) 0.049(8) 0.044(8) -0.002(7)
C16 0.045(3) 0.048(4) 0.062(4) -0.002(3) 0.006(3) -0.003(3)
C17 0.053(4) 0.057(4) 0.062(4) -0.001(4) 0.006(3) 0.004(3)
C19 0.064(5) 0.066(6) 0.114(8) 0.012(5) -0.019(5) 0.000(4)
C20 0.088(7) 0.054(6) 0.166(12) 0.001(6) -0.039(8) -0.003(5)
C21 0.192(15) 0.077(8) 0.091(8) 0.009(6) -0.043(9) 0.001(9)

loop_
_atom_type_symbol
_atom_type_description
_atom_type_scat_dispersion_real
_atom_type_scat_dispersion_imag
_atom_type_scat_source
C C 0.0033 0.0016 'International Tables Vol C Tables 4.2.6.8 and 6.1.1.4'
H H 0.0000 0.0000 'International Tables Vol C Tables 4.2.6.8 and 6.1.1.4'
N N 0.0061 0.0033 'International Tables Vol C Tables 4.2.6.8 and 6.1.1.4'
Si Si 0.0817 0.0704 'International Tables Vol C Tables 4.2.6.8 and 6.1.1.4'
Pt Pt -1.7033 8.3905 'International Tables Vol C Tables 4.2.6.8 and 6.1.1.4'

loop_
_geom_angle_atom_site_label_1
_geom_angle_atom_site_label_2
_geom_angle_atom_site_label_3
_geom_angle
C22 C23 C18 122.0(11)
C21 C22 C23 118.7(11)
C23 C18 C19 118.4(8)
C23 C18 C17 120.5(7)
C19 C18 C17 121.0(7)
C24 Pt1 C16 90.5(3)
C24 Pt1 N2 95.6(3)
C16 Pt1 N2 173.9(3)
C24 Pt1 N1 172.8(3)
C16 Pt1 N1 94.9(2)
N2 Pt1 N1 79.0(2)
C2 Si1 C1 109.1(6)
C2 Si1 C3 113.6(8)
C1 Si1 C3 105.7(7)
C2 Si1 C4 109.9(6)
C1 Si1 C4 109.9(5)
C3 Si1 C4 108.5(6)
C6 N1 C10 119.6(6)
C6 N1 Pt1 125.3(5)
C10 N1 Pt1 115.0(5)
C11 N2 C15 118.5(7)
C11 N2 Pt1 116.4(5)
C15 N2 Pt1 125.1(5)
C25 C24 Pt1 173.8(7)
N1 C10 C9 121.4(7)
N1 C10 C11 114.4(6)
C9 C10 C11 124.1(8)
N1 C6 C7 122.7(7)
C13 C12 C11 119.8(8)
C24 C25 C26 176.6(9)
C5 C4 Si1 175.4(9)
N2 C11 C12 121.6(7)
N2 C11 C10 115.0(7)
C12 C11 C10 123.4(7)
C14 C13 C12 118.7(8)
N2 C15 C14 121.7(8)
C10 C9 C8 118.1(8)
C31 C26 C27 115.6(9)
C31 C26 C25 122.1(9)
C27 C26 C25 122.3(9)
C6 C7 C8 118.2(7)
C6 C7 C5 119.8(8)
C8 C7 C5 121.9(7)
C4 C5 C7 173.9(9)
C13 C14 C15 119.7(8)
C7 C8 C9 119.9(8)
C30 C31 C26 123.7(12)
C28 C27 C26 121.9(11)
C29 C28 C27 120.0(12)
C30 C29 C28 119.0(12)
C29 C30 C31 119.8(12)
C17 C16 Pt1 174.5(7)
C16 C17 C18 178.4(8)
C20 C19 C18 119.8(9)
C21 C20 C19 120.7(10)
C20 C21 C22 120.4(11)

loop_
_geom_bond_atom_site_label_1
_geom_bond_atom_site_label_2
_geom_bond_distance
C23 C22 1.373(8)
C23 C18 1.374(8)
C22 C21 1.371(8)
C18 C19 1.382(7)
C18 C17 1.443(10)
Pt1 C24 1.928(8)
Pt1 C16 1.958(7)
Pt1 N2 2.056(6)
Pt1 N1 2.063(5)
Si1 C2 1.813(9)
Si1 C1 1.840(8)
Si1 C3 1.845(9)
Si1 C4 1.854(10)
N1 C6 1.312(8)
N1 C10 1.367(9)
N2 C11 1.332(9)
N2 C15 1.344(9)
C24 C25 1.212(10)
C10 C9 1.372(11)
C10 C11 1.494(11)
C6 C7 1.380(10)
C12 C13 1.363(11)
C12 C11 1.378(10)
C25 C26 1.428(11)
C4 C5 1.169(11)
C13 C14 1.359(11)
C15 C14 1.375(11)
C9 C8 1.398(12)
C26 C31 1.361(12)
C26 C27 1.380(13)
C7 C8 1.382(12)
C7 C5 1.462(11)
C31 C30 1.359(14)
C27 C28 1.378(14)
C28 C29 1.365(8)
C29 C30 1.360(8)
C16 C17 1.187(9)
C19 C20 1.378(8)
C20 C21 1.364(8)
